data_4313810
loop_
_publ_author_name
'Ashrafomolouk Asadi'
'Colin Eaborn'
'Peter B. Hitchcock'
'Margaret M. Meehan'
'J. David Smith'

_publ_section_title
;
 The Structure of Tri(cyclohexyl)tin Chloride between 108 and 298 K: A
 Compound in Which Molecular Dimensions Vary with Temperature
;
_journal_name_full 'Inorganic Chemistry'
_journal_page_first 4141
_journal_page_last 4146
_journal_paper_doi 10.1021/ic026272f
_journal_volume 42
_journal_year 2003
_chemical_compound_source 'synthesis as described'
_chemical_formula_moiety 'C18 H33 Cl1 Sn1'
_chemical_formula_sum 'C18 H33 Cl Sn'
_chemical_formula_weight 403.58
_chemical_name_common '[cy3SnCl] at 108K '
_chemical_name_systematic
;
 ?
;
_space_group_IT_number 14
_symmetry_cell_setting monoclinic
_symmetry_Int_Tables_number 14
_symmetry_space_group_name_Hall '-P 2ybc'
_symmetry_space_group_name_H-M 'P 1 21/c 1'
_atom_sites_solution_hydrogens geom
_atom_sites_solution_primary direct
_atom_sites_solution_secondary difmap
_audit_conform_dict_location ftp://ftp.iucr.org/pub/cif_core.dic
_audit_conform_dict_name cif_core.dic
_audit_conform_dict_version 2.2
_audit_creation_date 2002-09-07T11:00:48-00:00
_audit_creation_method 'WinGX routine CIF_UPDATE'
_cell_angle_alpha 90
_cell_angle_beta 111.747(2)
_cell_angle_gamma 90
_cell_formula_units_Z 4
_cell_length_a 10.7797(4)
_cell_length_b 16.9558(5)
_cell_length_c 10.9191(4)
_cell_measurement_reflns_used 36377
_cell_measurement_temperature 108(2)
_cell_measurement_theta_max 27.878
_cell_measurement_theta_min 3.705
_cell_measurement_wavelength 0.71073
_cell_volume 1853.73(11)
_computing_cell_refinement 'HKL Scalepack (Otwinowski & Minor 1997)'
_computing_data_collection 'Collect (Nonius BV, 1997-2000)'
_computing_data_reduction 'HKL Denzo and Scalepack (Otwinowski & Minor 1997)'
_computing_molecular_graphics 'Ortep-3 for Windows (Farrugia, 1997)'
_computing_publication_material 'WinGX publication routines (Farrugia, 1999)'
_computing_structure_refinement 'SHELXL-97 (Sheldrick, 1997)'
_computing_structure_solution 'SHELXS-97 (Sheldrick, 1997)'
_diffrn_ambient_temperature 108(2)
_diffrn_measured_fraction_theta_full 0.986
_diffrn_measured_fraction_theta_max 0.986
_diffrn_measurement_device '95mm CCD camera on \k-goniostat'
_diffrn_measurement_device_type KappaCCD
_diffrn_measurement_method CCD
_diffrn_radiation_monochromator graphite
_diffrn_radiation_probe x-ray
_diffrn_radiation_type MoK\a
_diffrn_radiation_wavelength 0.71073
_diffrn_reflns_av_R_equivalents 0.0551
_diffrn_reflns_av_unetI/netI 0.0583
_diffrn_reflns_limit_h_max 14
_diffrn_reflns_limit_h_min -10
_diffrn_reflns_limit_k_max 22
_diffrn_reflns_limit_k_min -21
_diffrn_reflns_limit_l_max 11
_diffrn_reflns_limit_l_min -14
_diffrn_reflns_number 13895
_diffrn_reflns_theta_full 27.89
_diffrn_reflns_theta_max 27.89
_diffrn_reflns_theta_min 3.77
_exptl_absorpt_coefficient_mu 1.514
_exptl_absorpt_correction_T_max 0.8982
_exptl_absorpt_correction_T_min 0.8018
_exptl_absorpt_correction_type multi-scan
_exptl_absorpt_process_details
;
        [c.f. r.h. blessing, acta cryst. (1995), a51, 33-38]
;
_exptl_crystal_colour colourless
_exptl_crystal_density_diffrn 1.446
_exptl_crystal_density_method 'not measured'
_exptl_crystal_description needle
_exptl_crystal_F_000 832
_exptl_crystal_size_max 0.1
_exptl_crystal_size_mid 0.1
_exptl_crystal_size_min 0.1
_refine_diff_density_max 0.541
_refine_diff_density_min -0.842
_refine_diff_density_rms 0.111
_refine_ls_extinction_method none
_refine_ls_goodness_of_fit_ref 1.012
_refine_ls_hydrogen_treatment riding
_refine_ls_matrix_type full
_refine_ls_number_parameters 181
_refine_ls_number_reflns 4374
_refine_ls_number_restraints 0
_refine_ls_restrained_S_all 1.012
_refine_ls_R_factor_all 0.0668
_refine_ls_R_factor_gt 0.0333
_refine_ls_shift/su_max 0.001
_refine_ls_shift/su_mean 0
_refine_ls_structure_factor_coef Fsqd
_refine_ls_weighting_details 'calc w=1/[\s^2^(Fo^2^)+(0.0272P)^2^+0.0000P] where P=(Fo^2^+2Fc^2^)/3'
_refine_ls_weighting_scheme calc
_refine_ls_wR_factor_gt 0.0664
_refine_ls_wR_factor_ref 0.0754
_reflns_number_gt 2859
_reflns_number_total 4374
_reflns_threshold_expression >2sigma(I)
_cod_data_source_file ic026272fsi20021216_045625_1.cif
_cod_data_source_block cy3sncl108
_cod_database_code 4313810

loop_
_symmetry_equiv_pos_as_xyz
'x, y, z'
'-x, y+1/2, -z+1/2'
'-x, -y, -z'
'x, -y-1/2, z-1/2'

loop_
_atom_site_label
_atom_site_type_symbol
_atom_site_fract_x
_atom_site_fract_y
_atom_site_fract_z
_atom_site_U_iso_or_equiv
_atom_site_adp_type
_atom_site_occupancy
_atom_site_symmetry_multiplicity
_atom_site_calc_flag
_atom_site_refinement_flags
_atom_site_disorder_assembly
_atom_site_disorder_group
Sn Sn 0.021199(18) 0.247762(11) 0.838737(17) 0.01503(8) Uani 1 1 d . . .
Cl Cl 0.02397(8) 0.23868(4) 1.06511(7) 0.02533(18) Uani 1 1 d . . .
C1 C 0.1197(3) 0.36083(14) 0.8514(3) 0.0167(6) Uani 1 1 d . . .
H1 H 0.0649 0.3909 0.7707 0.02 Uiso 1 1 calc R . .
C2 C 0.2607(3) 0.35651(15) 0.8497(3) 0.0218(7) Uani 1 1 d . . .
H2A H 0.2586 0.327 0.7707 0.026 Uiso 1 1 calc R . .
H2B H 0.3197 0.3277 0.9286 0.026 Uiso 1 1 calc R . .
C3 C 0.3169(3) 0.43954(16) 0.8479(3) 0.0272(8) Uani 1 1 d . . .
H3A H 0.4093 0.4353 0.8501 0.033 Uiso 1 1 calc R . .
H3B H 0.2623 0.4666 0.7652 0.033 Uiso 1 1 calc R . .
C4 C 0.3171(3) 0.48811(16) 0.9651(3) 0.0250(7) Uani 1 1 d . . .
H4A H 0.3787 0.4639 1.0477 0.03 Uiso 1 1 calc R . .
H4B H 0.3495 0.542 0.9589 0.03 Uiso 1 1 calc R . .
C5 C 0.1777(3) 0.49249(16) 0.9685(3) 0.0263(7) Uani 1 1 d . . .
H5A H 0.1184 0.522 0.8906 0.032 Uiso 1 1 calc R . .
H5B H 0.1811 0.5214 1.0485 0.032 Uiso 1 1 calc R . .
C6 C 0.1200(3) 0.40999(15) 0.9691(3) 0.0247(7) Uani 1 1 d . . .
H6A H 0.1738 0.3827 1.0519 0.03 Uiso 1 1 calc R . .
H6B H 0.0275 0.4148 0.9664 0.03 Uiso 1 1 calc R . .
C7 C -0.1944(3) 0.24917(14) 0.7428(3) 0.0190(6) Uani 1 1 d . . .
H7 H -0.2158 0.2537 0.6458 0.023 Uiso 1 1 calc R . .
C8 C -0.2570(3) 0.32019(16) 0.7841(3) 0.0248(7) Uani 1 1 d . . .
H8A H -0.2198 0.3693 0.7625 0.03 Uiso 1 1 calc R . .
H8B H -0.2337 0.3188 0.8807 0.03 Uiso 1 1 calc R . .
C9 C -0.4089(3) 0.32069(17) 0.7147(3) 0.0329(8) Uani 1 1 d . . .
H9A H -0.4323 0.3275 0.6186 0.04 Uiso 1 1 calc R . .
H9B H -0.4464 0.3659 0.7468 0.04 Uiso 1 1 calc R . .
C10 C -0.4706(3) 0.24412(17) 0.7398(4) 0.0339(8) Uani 1 1 d . . .
H10A H -0.4553 0.2399 0.8348 0.041 Uiso 1 1 calc R . .
H10B H -0.5682 0.2447 0.6896 0.041 Uiso 1 1 calc R . .
C11 C -0.4086(3) 0.17302(17) 0.6978(4) 0.0350(9) Uani 1 1 d . . .
H11A H -0.4454 0.1239 0.7198 0.042 Uiso 1 1 calc R . .
H11B H -0.4327 0.1744 0.6011 0.042 Uiso 1 1 calc R . .
C12 C -0.2565(3) 0.17251(16) 0.7661(3) 0.0277(8) Uani 1 1 d . . .
H12A H -0.2325 0.1648 0.862 0.033 Uiso 1 1 calc R . .
H12B H -0.2195 0.1277 0.7325 0.033 Uiso 1 1 calc R . .
C13 C 0.1195(3) 0.13670(14) 0.8353(3) 0.0170(6) Uani 1 1 d . . .
H13 H 0.0826 0.1176 0.742 0.02 Uiso 1 1 calc R . .
C14 C 0.2695(3) 0.14676(16) 0.8719(3) 0.0277(8) Uani 1 1 d . . .
H14A H 0.3095 0.1681 0.9625 0.033 Uiso 1 1 calc R . .
H14B H 0.2855 0.1853 0.8112 0.033 Uiso 1 1 calc R . .
C15 C 0.3380(3) 0.06861(17) 0.8644(3) 0.0333(8) Uani 1 1 d . . .
H15A H 0.3058 0.0502 0.7718 0.04 Uiso 1 1 calc R . .
H15B H 0.4357 0.0769 0.8944 0.04 Uiso 1 1 calc R . .
C16 C 0.3086(3) 0.00596(17) 0.9501(3) 0.0318(8) Uani 1 1 d . . .
H16A H 0.3499 -0.0447 0.9405 0.038 Uiso 1 1 calc R . .
H16B H 0.3481 0.0221 1.0439 0.038 Uiso 1 1 calc R . .
C17 C 0.1591(3) -0.00496(16) 0.9101(3) 0.0328(9) Uani 1 1 d . . .
H17A H 0.1418 -0.0448 0.9681 0.039 Uiso 1 1 calc R . .
H17B H 0.1211 -0.0249 0.8184 0.039 Uiso 1 1 calc R . .
C18 C 0.0898(3) 0.07237(16) 0.9194(3) 0.0285(8) Uani 1 1 d . . .
H18A H 0.1213 0.0898 1.0124 0.034 Uiso 1 1 calc R . .
H18B H -0.0078 0.0637 0.8886 0.034 Uiso 1 1 calc R . .

loop_
_atom_site_aniso_label
_atom_site_aniso_U_11
_atom_site_aniso_U_22
_atom_site_aniso_U_33
_atom_site_aniso_U_23
_atom_site_aniso_U_13
_atom_site_aniso_U_12
Sn 0.01153(11) 0.02022(12) 0.01356(11) -0.00040(9) 0.00492(8) 0.00055(9)
Cl 0.0299(4) 0.0327(4) 0.0155(4) -0.0006(3) 0.0108(3) -0.0002(3)
C1 0.0143(18) 0.0197(15) 0.0155(16) 0.0005(11) 0.0050(13) 0.0003(12)
C2 0.0176(19) 0.0215(15) 0.0289(18) -0.0043(13) 0.0118(15) -0.0006(13)
C3 0.0200(19) 0.0289(17) 0.036(2) -0.0027(14) 0.0144(16) -0.0048(14)
C4 0.0171(19) 0.0209(15) 0.033(2) -0.0021(13) 0.0044(15) -0.0031(13)
C5 0.0245(19) 0.0226(16) 0.0299(19) -0.0076(13) 0.0081(16) -0.0008(14)
C6 0.0220(19) 0.0259(16) 0.0262(18) -0.0073(13) 0.0090(15) -0.0028(14)
C7 0.0125(14) 0.0279(15) 0.0162(14) -0.0022(13) 0.0050(12) 0.0003(13)
C8 0.0162(18) 0.0214(15) 0.035(2) -0.0019(13) 0.0070(16) 0.0005(13)
C9 0.016(2) 0.0325(18) 0.049(2) -0.0024(16) 0.0107(17) 0.0057(15)
C10 0.0138(16) 0.046(2) 0.044(2) 0.0008(18) 0.0136(15) -0.0014(15)
C11 0.024(2) 0.0266(18) 0.051(2) -0.0034(16) 0.0095(18) -0.0066(15)
C12 0.0163(19) 0.0242(17) 0.041(2) -0.0047(14) 0.0088(16) -0.0021(14)
C13 0.0133(18) 0.0200(15) 0.0197(16) -0.0006(12) 0.0085(14) 0.0027(12)
C14 0.016(2) 0.0227(16) 0.044(2) -0.0002(14) 0.0106(17) 0.0032(14)
C15 0.021(2) 0.0319(18) 0.044(2) -0.0029(16) 0.0093(17) 0.0077(15)
C16 0.029(2) 0.0316(18) 0.0291(19) -0.0002(14) 0.0036(17) 0.0117(15)
C17 0.038(2) 0.0208(16) 0.043(2) 0.0097(15) 0.0192(19) 0.0049(15)
C18 0.027(2) 0.0269(17) 0.035(2) 0.0098(14) 0.0159(17) 0.0045(14)

loop_
_atom_type_symbol
_atom_type_description
_atom_type_scat_dispersion_real
_atom_type_scat_dispersion_imag
_atom_type_scat_source
C C 0.0033 0.0016 'International Tables Vol C Tables 4.2.6.8 and 6.1.1.4'
H H 0 0 'International Tables Vol C Tables 4.2.6.8 and 6.1.1.4'
Cl Cl 0.1484 0.1585 'International Tables Vol C Tables 4.2.6.8 and 6.1.1.4'
Sn Sn -0.6537 1.4246 'International Tables Vol C Tables 4.2.6.8 and 6.1.1.4'

loop_
_geom_angle_atom_site_label_1
_geom_angle_atom_site_label_2
_geom_angle_atom_site_label_3
_geom_angle
_geom_angle_site_symmetry_1
_geom_angle_site_symmetry_3
_geom_angle_publ_flag
C7 Sn C13 116.41(10) . . ?
C7 Sn C1 115.65(10) . . ?
C13 Sn C1 122.50(10) . . ?
C7 Sn Cl 95.62(7) . . ?
C13 Sn Cl 97.98(8) . . ?
C1 Sn Cl 99.64(7) . . ?
C7 Sn Cl 85.55(7) . 4_565 ?
C13 Sn Cl 82.20(7) . 4_565 ?
C1 Sn Cl 79.11(7) . 4_565 ?
Cl Sn Cl 178.58(3) . 4_565 ?
Sn Cl Sn 171.95(3) . 4_566 ?
C2 C1 C6 110.1(2) . . ?
C2 C1 Sn 114.97(17) . . ?
C6 C1 Sn 112.52(18) . . ?
C1 C2 C3 110.8(2) . . ?
C4 C3 C2 111.3(2) . . ?
C5 C4 C3 110.8(2) . . ?
C4 C5 C6 111.2(2) . . ?
C1 C6 C5 111.6(2) . . ?
C12 C7 C8 110.7(2) . . ?
C12 C7 Sn 111.61(18) . . ?
C8 C7 Sn 112.20(18) . . ?
C7 C8 C9 111.5(2) . . ?
C8 C9 C10 111.3(3) . . ?
C11 C10 C9 110.3(3) . . ?
C12 C11 C10 111.5(3) . . ?
C7 C12 C11 111.8(2) . . ?
C14 C13 C18 111.0(2) . . ?
C14 C13 Sn 112.09(17) . . ?
C18 C13 Sn 113.30(19) . . ?
C13 C14 C15 112.0(2) . . ?
C16 C15 C14 110.9(3) . . ?
C17 C16 C15 110.4(3) . . ?
C16 C17 C18 111.6(3) . . ?
C17 C18 C13 110.8(2) . . ?

loop_
_geom_bond_atom_site_label_1
_geom_bond_atom_site_label_2
_geom_bond_distance
_geom_bond_site_symmetry_2
_geom_bond_publ_flag
Sn C7 2.167(3) . ?
Sn C13 2.168(2) . ?
Sn C1 2.171(3) . ?
Sn Cl 2.4657(7) . ?
Sn Cl 3.0077(7) 4_565 ?
Cl Sn 3.0077(7) 4_566 ?
C1 C2 1.528(4) . ?
C1 C6 1.531(4) . ?
C2 C3 1.536(4) . ?
C3 C4 1.521(4) . ?
C4 C5 1.519(4) . ?
C5 C6 1.531(4) . ?
C7 C12 1.526(4) . ?
C7 C8 1.528(4) . ?
C8 C9 1.528(4) . ?
C9 C10 1.530(4) . ?
C10 C11 1.529(4) . ?
C11 C12 1.529(4) . ?
C13 C14 1.525(4) . ?
C13 C18 1.534(4) . ?
C14 C15 1.534(4) . ?
C15 C16 1.525(4) . ?
C16 C17 1.517(4) . ?
C17 C18 1.531(4) . ?
